data_4130404
loop_
_publ_author_name
'Zhang, Guoxiang'
'Yang, Shuang'
'Zhang, Xiaoyan'
'Lin, Qiqiao'
'Das, Deb K.'
'Liu, Jian'
'Fang, Xinqiang'

_publ_section_title
;
 Dynamic Kinetic Resolution Enabled by Intramolecular Benzoin Reaction:
 Synthetic Applications and Mechanistic Insights.
;
_journal_issue 25
_journal_name_full 'Journal of the American Chemical Society'
_journal_page_first 7932
_journal_page_last 7938
_journal_paper_doi 10.1021/jacs.6b02929
_journal_volume 138
_journal_year 2016
_chemical_absolute_configuration ad
_chemical_formula_sum 'C24 H19 Cl O4'
_chemical_formula_weight 406.84
_space_group_crystal_system orthorhombic
_space_group_IT_number 19
_space_group_name_Hall 'P 2ac 2ab'
_space_group_name_H-M_alt 'P 21 21 21'
_atom_sites_solution_hydrogens geom
_audit_creation_method SHELXL-2014/7
_cell_angle_alpha 90
_cell_angle_beta 90
_cell_angle_gamma 90
_cell_formula_units_Z 4
_cell_length_a 6.6769(5)
_cell_length_b 12.7034(12)
_cell_length_c 23.779(2)
_cell_measurement_reflns_used 5069
_cell_measurement_temperature 293(2)
_cell_measurement_theta_max 27.5050
_cell_measurement_theta_min 3.0292
_cell_volume 2016.9(3)
_computing_cell_refinement 'CrystalClear (Rigaku Inc., 2008)'
_computing_data_collection 'CrystalClear (Rigaku Inc., 2008)'
_computing_data_reduction 'CrystalClear (Rigaku Inc., 2008)'
_computing_structure_refinement 'SHELXL-2014/7 (Sheldrick, 2014)'
_diffrn_ambient_temperature 293(2)
_diffrn_detector_area_resol_mean 14.6306
_diffrn_measured_fraction_theta_full 0.995
_diffrn_measured_fraction_theta_max 0.996
_diffrn_measurement_device_type 'Mercury70 (2x2 bin mode)'
_diffrn_measurement_method CCD_Profile_fitting
_diffrn_radiation_type MoK\a
_diffrn_radiation_wavelength 0.71073
_diffrn_reflns_av_R_equivalents 0.0168
_diffrn_reflns_av_unetI/netI 0.0157
_diffrn_reflns_Laue_measured_fraction_full 0.995
_diffrn_reflns_Laue_measured_fraction_max 0.996
_diffrn_reflns_limit_h_max 8
_diffrn_reflns_limit_h_min -8
_diffrn_reflns_limit_k_max 16
_diffrn_reflns_limit_k_min -15
_diffrn_reflns_limit_l_max 30
_diffrn_reflns_limit_l_min -30
_diffrn_reflns_number 15459
_diffrn_reflns_point_group_measured_fraction_full 0.995
_diffrn_reflns_point_group_measured_fraction_max 0.996
_diffrn_reflns_theta_full 25.242
_diffrn_reflns_theta_max 27.484
_diffrn_reflns_theta_min 3.029
_diffrn_source 'Sealed Tube'
_exptl_absorpt_coefficient_mu 0.217
_exptl_absorpt_correction_T_max 1.0000
_exptl_absorpt_correction_T_min 0.9443
_exptl_absorpt_correction_type multi-scan
_exptl_absorpt_process_details 'CrystalClear (Rigaku Inc., 2008)'
_exptl_crystal_colour colorless
_exptl_crystal_density_diffrn 1.340
_exptl_crystal_description prism
_exptl_crystal_F_000 848
_exptl_crystal_size_max 0.900
_exptl_crystal_size_mid 0.500
_exptl_crystal_size_min 0.250
_refine_diff_density_max 0.412
_refine_diff_density_min -0.386
_refine_diff_density_rms 0.048
_refine_ls_abs_structure_details
;
 Flack x determined using 1341 quotients [(I+)-(I-)]/[(I+)+(I-)]
 (Parsons, Flack and Wagner, Acta Cryst. B69 (2013) 249-259).
;
_refine_ls_abs_structure_Flack 0.143(17)
_refine_ls_extinction_method none
_refine_ls_goodness_of_fit_ref 1.091
_refine_ls_hydrogen_treatment constr
_refine_ls_matrix_type full
_refine_ls_number_parameters 264
_refine_ls_number_reflns 4605
_refine_ls_number_restraints 0
_refine_ls_restrained_S_all 1.091
_refine_ls_R_factor_all 0.0878
_refine_ls_R_factor_gt 0.0789
_refine_ls_shift/su_max 0.000
_refine_ls_shift/su_mean 0.000
_refine_ls_structure_factor_coef Fsqd
_refine_ls_weighting_details 'w=1/[\s^2^(Fo^2^)+(0.1337P)^2^+0.5918P] where P=(Fo^2^+2Fc^2^)/3'
_refine_ls_weighting_scheme calc
_refine_ls_wR_factor_gt 0.2300
_refine_ls_wR_factor_ref 0.2413
_reflns_Friedel_coverage 0.738
_reflns_Friedel_fraction_full 0.996
_reflns_Friedel_fraction_max 0.995
_reflns_number_gt 3919
_reflns_number_total 4605
_reflns_threshold_expression 'I > 2\s(I)'
_cod_data_source_file ja6b02929_si_005.cif
_cod_data_source_block a
_cod_depositor_comments
;
The following automatic conversions were performed:

data item '_exptl_absorpt_correction_type' value 'Multi-scan' was
changed to 'multi-scan' in accordance with the
/home/saulius/struct/COD-crude-data/automatic-downloads/DataCite-retrospective/ACS/depositions/lib/dictionaries/cif_core.dic
dictionary named 'cif_core.dic' version 2.4.2 last updated on
2011-04-26.

Automatic conversion script
Id: cif_fix_values 6909 2019-04-08 15:41:33Z antanas 
;
_cod_database_code 4130404
_shelx_shelxl_version_number 2014/7
_shelx_space_group_comment
;
The symmetry employed for this shelxl refinement is uniquely defined
by the following loop, which should always be used as a source of
symmetry information in preference to the above space-group names.
They are only intended as comments.
;
_shelx_estimated_absorpt_t_min 0.828
_shelx_estimated_absorpt_t_max 0.948

loop_
_space_group_symop_operation_xyz
'x, y, z'
'-x+1/2, -y, z+1/2'
'x+1/2, -y+1/2, -z'
'-x, y+1/2, -z+1/2'

loop_
_atom_site_label
_atom_site_type_symbol
_atom_site_fract_x
_atom_site_fract_y
_atom_site_fract_z
_atom_site_U_iso_or_equiv
_atom_site_adp_type
_atom_site_occupancy
_atom_site_site_symmetry_order
_atom_site_calc_flag
_atom_site_refinement_flags_posn
_atom_site_refinement_flags_adp
Cl1 Cl 0.7225(6) 0.2798(2) 0.76546(10) 0.1817(17) Uani 1 1 d . .
O1 O 0.2129(6) 0.3044(3) 0.52612(17) 0.0812(10) Uani 1 1 d . .
H1 H 0.0937 0.3053 0.5344 0.097 Uiso 1 1 calc R U
O2 O -0.0225(5) 0.4548(3) 0.5666(3) 0.1067(16) Uani 1 1 d . .
O3 O 0.1748(6) 0.4917(3) 0.44967(16) 0.0873(11) Uani 1 1 d . .
O4 O 0.781(2) 0.4277(8) 0.2471(4) 0.270(8) Uani 1 1 d . .
C1 C 0.6039(15) 0.3115(5) 0.7026(3) 0.113(3) Uani 1 1 d . .
C2 C 0.415(2) 0.3565(9) 0.7038(3) 0.195(7) Uani 1 1 d . .
H2 H 0.3498 0.3668 0.7379 0.234 Uiso 1 1 calc R U
C3 C 0.3234(14) 0.3857(7) 0.6547(3) 0.131(3) Uani 1 1 d . .
H3 H 0.1988 0.4182 0.6561 0.158 Uiso 1 1 calc R U
C5 C 0.5925(7) 0.3157(4) 0.6034(2) 0.0683(11) Uani 1 1 d . .
H5 H 0.6521 0.2986 0.5693 0.082 Uiso 1 1 calc R U
C6 C 0.6884(9) 0.2880(4) 0.6531(3) 0.0825(15) Uani 1 1 d . .
H6 H 0.8108 0.2531 0.6519 0.099 Uiso 1 1 calc R U
C7 C 0.4119(7) 0.3679(3) 0.60330(18) 0.0585(9) Uani 1 1 d . .
C8 C 0.3086(6) 0.3968(3) 0.54798(19) 0.0575(9) Uani 1 1 d . .
C9 C 0.1498(6) 0.4806(4) 0.5600(2) 0.0623(10) Uani 1 1 d . .
C10 C 0.2195(6) 0.5902(3) 0.56639(18) 0.0585(9) Uani 1 1 d . .
C11 C 0.0928(9) 0.6663(4) 0.5892(2) 0.0778(14) Uani 1 1 d . .
H11 H -0.0367 0.6480 0.5997 0.093 Uiso 1 1 calc R U
C12 C 0.1572(12) 0.7682(4) 0.5963(2) 0.0913(19) Uani 1 1 d . .
H12 H 0.0723 0.8185 0.6118 0.110 Uiso 1 1 calc R U
C13 C 0.3490(13) 0.7950(4) 0.5804(2) 0.0914(19) Uani 1 1 d . .
H13 H 0.3947 0.8633 0.5862 0.110 Uiso 1 1 calc R U
C14 C 0.4716(9) 0.7229(4) 0.5564(2) 0.0735(13) Uani 1 1 d . .
H14 H 0.5980 0.7435 0.5442 0.088 Uiso 1 1 calc R U
C15 C 0.4125(6) 0.6187(3) 0.54958(17) 0.0558(9) Uani 1 1 d . .
C16 C 0.5566(6) 0.5390(3) 0.5263(2) 0.0598(10) Uani 1 1 d . .
H16A H 0.6513 0.5197 0.5555 0.072 Uiso 1 1 calc R U
H16B H 0.6315 0.5709 0.4958 0.072 Uiso 1 1 calc R U
C17 C 0.4546(6) 0.4396(3) 0.50458(17) 0.0557(9) Uani 1 1 d . .
H17 H 0.5577 0.3862 0.4978 0.067 Uiso 1 1 calc R U
C18 C 0.3494(7) 0.4626(3) 0.44903(18) 0.0617(10) Uani 1 1 d . .
C19 C 0.4643(9) 0.4543(3) 0.3958(2) 0.0713(13) Uani 1 1 d . .
C20 C 0.6628(12) 0.4220(5) 0.3938(3) 0.100(2) Uani 1 1 d . .
H20 H 0.7295 0.4067 0.4271 0.120 Uiso 1 1 calc R U
C21 C 0.7627(16) 0.4124(6) 0.3436(4) 0.132(4) Uani 1 1 d . .
H21 H 0.8948 0.3891 0.3434 0.159 Uiso 1 1 calc R U
C22 C 0.674(2) 0.4356(7) 0.2958(4) 0.136(4) Uani 1 1 d . .
C23 C 0.479(2) 0.4680(8) 0.2947(3) 0.141(4) Uani 1 1 d . .
H23 H 0.4172 0.4824 0.2605 0.169 Uiso 1 1 calc R U
C24 C 0.3698(12) 0.4797(6) 0.3461(2) 0.103(2) Uani 1 1 d . .
H24 H 0.2383 0.5039 0.3459 0.124 Uiso 1 1 calc R U
C25 C 0.748(3) 0.4092(14) 0.2053(5) 0.243(10) Uani 1 1 d . .
H25A H 0.6259 0.3698 0.2038 0.365 Uiso 1 1 calc R U
H25B H 0.8553 0.3679 0.1898 0.365 Uiso 1 1 calc R U
H25C H 0.7338 0.4730 0.1840 0.365 Uiso 1 1 calc R U

loop_
_atom_site_aniso_label
_atom_site_aniso_U_11
_atom_site_aniso_U_22
_atom_site_aniso_U_33
_atom_site_aniso_U_23
_atom_site_aniso_U_13
_atom_site_aniso_U_12
Cl1 0.320(4) 0.1246(16) 0.1000(13) -0.0080(11) -0.106(2) 0.048(2)
O1 0.095(3) 0.0529(16) 0.096(2) 0.0035(15) -0.017(2) -0.0111(17)
O2 0.0447(16) 0.092(3) 0.183(5) 0.029(3) 0.009(2) -0.0027(17)
O3 0.078(2) 0.100(3) 0.083(2) 0.0042(19) -0.0215(18) 0.021(2)
O4 0.48(2) 0.196(8) 0.129(6) -0.029(6) 0.159(10) -0.091(10)
C1 0.193(8) 0.072(3) 0.074(3) -0.006(3) -0.047(4) 0.026(4)
C2 0.348(17) 0.178(9) 0.060(3) 0.000(4) 0.019(6) 0.170(11)
C3 0.160(7) 0.160(7) 0.075(3) 0.014(4) 0.018(4) 0.108(6)
C5 0.065(2) 0.074(3) 0.066(2) 0.016(2) 0.002(2) 0.010(2)
C6 0.084(3) 0.074(3) 0.089(3) 0.025(3) -0.021(3) 0.003(3)
C7 0.068(2) 0.0451(18) 0.062(2) 0.0024(16) 0.0009(18) 0.0105(18)
C8 0.0538(19) 0.0443(18) 0.074(2) 0.0061(16) -0.0053(17) 0.0017(16)
C9 0.0393(17) 0.065(2) 0.082(3) 0.015(2) -0.0022(18) 0.0053(17)
C10 0.057(2) 0.053(2) 0.066(2) 0.0050(17) -0.0065(17) 0.0115(17)
C11 0.077(3) 0.082(3) 0.075(3) 0.007(2) 0.000(2) 0.032(3)
C12 0.135(5) 0.068(3) 0.072(3) -0.010(2) -0.008(3) 0.047(4)
C13 0.144(6) 0.056(3) 0.075(3) -0.005(2) -0.029(4) 0.008(3)
C14 0.097(3) 0.054(2) 0.069(3) 0.009(2) -0.026(2) -0.009(2)
C15 0.058(2) 0.0496(18) 0.060(2) 0.0074(16) -0.0154(17) -0.0024(17)
C16 0.0440(17) 0.062(2) 0.073(2) 0.0137(19) -0.0043(17) -0.0039(17)
C17 0.058(2) 0.0493(18) 0.060(2) 0.0058(16) -0.0066(17) 0.0127(16)
C18 0.070(2) 0.0495(19) 0.065(2) 0.0051(16) -0.015(2) 0.0053(18)
C19 0.105(4) 0.047(2) 0.062(2) 0.0059(18) -0.001(2) -0.013(2)
C20 0.128(5) 0.071(3) 0.101(4) 0.026(3) 0.036(4) 0.023(3)
C21 0.183(9) 0.096(5) 0.118(6) 0.034(4) 0.079(6) 0.026(5)
C22 0.188(10) 0.111(6) 0.108(6) 0.006(4) 0.068(7) -0.028(7)
C23 0.230(12) 0.133(7) 0.061(3) 0.020(4) -0.012(5) -0.064(8)
C24 0.129(5) 0.110(5) 0.071(3) 0.018(3) -0.015(3) -0.044(4)
C25 0.34(2) 0.272(19) 0.118(8) -0.054(10) 0.086(13) -0.103(18)

loop_
_atom_type_symbol
_atom_type_description
_atom_type_scat_dispersion_real
_atom_type_scat_dispersion_imag
_atom_type_scat_source
C C 0.0033 0.0016 'International Tables Vol C Tables 4.2.6.8 and 6.1.1.4'
H H 0.0000 0.0000 'International Tables Vol C Tables 4.2.6.8 and 6.1.1.4'
O O 0.0106 0.0060 'International Tables Vol C Tables 4.2.6.8 and 6.1.1.4'
Cl Cl 0.1484 0.1585 'International Tables Vol C Tables 4.2.6.8 and 6.1.1.4'

loop_
_geom_angle_atom_site_label_1
_geom_angle_atom_site_label_2
_geom_angle_atom_site_label_3
_geom_angle
C8 O1 H1 109.5
C25 O4 C22 135(2)
C6 C1 C2 119.5(6)
C6 C1 Cl1 120.8(6)
C2 C1 Cl1 119.6(6)
C3 C2 C1 120.1(7)
C3 C2 H2 120.0
C1 C2 H2 120.0
C2 C3 C7 121.5(7)
C2 C3 H3 119.3
C7 C3 H3 119.3
C7 C5 C6 121.9(5)
C7 C5 H5 119.1
C6 C5 H5 119.1
C1 C6 C5 119.8(6)
C1 C6 H6 120.1
C5 C6 H6 120.1
C5 C7 C3 116.9(5)
C5 C7 C8 120.9(4)
C3 C7 C8 122.1(4)
O1 C8 C17 109.4(4)
O1 C8 C9 109.2(3)
C17 C8 C9 108.8(3)
O1 C8 C7 108.4(3)
C17 C8 C7 112.3(3)
C9 C8 C7 108.6(4)
O2 C9 C10 122.9(5)
O2 C9 C8 119.7(5)
C10 C9 C8 117.2(3)
C11 C10 C15 119.4(4)
C11 C10 C9 120.2(4)
C15 C10 C9 120.4(4)
C12 C11 C10 120.7(6)
C12 C11 H11 119.6
C10 C11 H11 119.6
C11 C12 C13 119.3(5)
C11 C12 H12 120.3
C13 C12 H12 120.3
C14 C13 C12 120.7(5)
C14 C13 H13 119.7
C12 C13 H13 119.7
C13 C14 C15 121.4(6)
C13 C14 H14 119.3
C15 C14 H14 119.3
C14 C15 C10 118.4(4)
C14 C15 C16 120.2(4)
C10 C15 C16 121.4(4)
C15 C16 C17 113.4(3)
C15 C16 H16A 108.9
C17 C16 H16A 108.9
C15 C16 H16B 108.9
C17 C16 H16B 108.9
H16A C16 H16B 107.7
C8 C17 C18 111.2(4)
C8 C17 C16 110.7(4)
C18 C17 C16 109.9(3)
C8 C17 H17 108.3
C18 C17 H17 108.3
C16 C17 H17 108.3
O3 C18 C19 121.7(4)
O3 C18 C17 119.1(4)
C19 C18 C17 119.2(4)
C24 C19 C20 118.4(6)
C24 C19 C18 118.6(6)
C20 C19 C18 123.0(5)
C21 C20 C19 121.4(8)
C21 C20 H20 119.3
C19 C20 H20 119.3
C22 C21 C20 120.8(9)
C22 C21 H21 119.6
C20 C21 H21 119.6
C21 C22 O4 118.7(14)
C21 C22 C23 120.9(8)
O4 C22 C23 120.4(13)
C22 C23 C24 120.1(8)
C22 C23 H23 120.0
C24 C23 H23 120.0
C19 C24 C23 118.3(9)
C19 C24 H24 120.8
C23 C24 H24 120.8
O4 C25 H25A 109.5
O4 C25 H25B 109.5
H25A C25 H25B 109.5
O4 C25 H25C 109.5
H25A C25 H25C 109.5
H25B C25 H25C 109.5

loop_
_geom_bond_atom_site_label_1
_geom_bond_atom_site_label_2
_geom_bond_distance
Cl1 C1 1.739(6)
O1 C8 1.434(5)
O1 H1 0.8200
O2 C9 1.207(5)
O3 C18 1.224(6)
O4 C25 1.045(14)
O4 C22 1.365(11)
C1 C6 1.340(10)
C1 C2 1.386(15)
C2 C3 1.367(11)
C2 H2 0.9300
C3 C7 1.377(7)
C3 H3 0.9300
C5 C7 1.376(6)
C5 C6 1.388(7)
C5 H5 0.9300
C6 H6 0.9300
C7 C8 1.530(6)
C8 C17 1.520(6)
C8 C9 1.529(6)
C9 C10 1.476(6)
C10 C11 1.394(6)
C10 C15 1.397(6)
C11 C12 1.374(9)
C11 H11 0.9300
C12 C13 1.378(10)
C12 H12 0.9300
C13 C14 1.355(9)
C13 H13 0.9300
C14 C15 1.391(6)
C14 H14 0.9300
C15 C16 1.503(6)
C16 C17 1.525(6)
C16 H16A 0.9700
C16 H16B 0.9700
C17 C18 1.524(5)
C17 H17 0.9800
C18 C19 1.483(7)
C19 C24 1.379(8)
C19 C20 1.388(10)
C20 C21 1.373(9)
C20 H20 0.9300
C21 C22 1.315(15)
C21 H21 0.9300
C22 C23 1.365(16)
C23 C24 1.431(13)
C23 H23 0.9300
C24 H24 0.9300
C25 H25A 0.9600
C25 H25B 0.9600
C25 H25C 0.9600
